data_1504829
loop_
_publ_author_name
'Li, Xiaochuan'
'Ma, Yuzhen'
'Wang, Bingcai'
'Li, Gongan'

_publ_section_title
;
 &quot;Lock and key control&quot; of photochromic reactivity by
 controlling the oxidation/reduction state.
;
_journal_issue 16
_journal_name_full 'Organic letters'
_journal_page_first 3639
_journal_page_last 3642
_journal_paper_doi 10.1021/ol8013655
_journal_volume 10
_journal_year 2008
_chemical_formula_sum 'C18 H14 O4 S3'
_chemical_formula_weight 390.47
_chemical_name_systematic
;

 ?

;
_space_group_IT_number 4
_symmetry_cell_setting monoclinic
_symmetry_space_group_name_Hall 'P 2yb'
_symmetry_space_group_name_H-M 'P 1 21 1'
_atom_sites_solution_hydrogens geom
_atom_sites_solution_primary direct
_atom_sites_solution_secondary difmap
_audit_creation_method SHELXL-97
_cell_angle_alpha 90.00
_cell_angle_beta 110.7880(10)
_cell_angle_gamma 90.00
_cell_formula_units_Z 2
_cell_length_a 7.6034(9)
_cell_length_b 12.8700(15)
_cell_length_c 9.4298(11)
_cell_measurement_reflns_used 2740
_cell_measurement_temperature 293(2)
_cell_measurement_theta_max 25.10
_cell_measurement_theta_min 2.31
_cell_volume 862.69(18)
_computing_cell_refinement 'Bruker SMART'
_computing_data_collection 'Bruker SMART'
_computing_data_reduction 'Bruker SAINT'
_computing_molecular_graphics 'Bruker SHELXTL'
_computing_publication_material 'Bruker SHELXTL'
_computing_structure_refinement 'SHELXL-97 (Sheldrick, 1997)'
_computing_structure_solution 'SHELXS-97 (Sheldrick, 1990)'
_diffrn_ambient_temperature 293(2)
_diffrn_measured_fraction_theta_full 0.999
_diffrn_measured_fraction_theta_max 0.999
_diffrn_measurement_device_type 'CCD area detector'
_diffrn_measurement_method 'phi and omega scans'
_diffrn_radiation_monochromator graphite
_diffrn_radiation_source 'fine-focus sealed tube'
_diffrn_radiation_type MoK\a
_diffrn_radiation_wavelength 0.71073
_diffrn_reflns_av_R_equivalents 0.0182
_diffrn_reflns_av_sigmaI/netI 0.0288
_diffrn_reflns_limit_h_max 9
_diffrn_reflns_limit_h_min -9
_diffrn_reflns_limit_k_max 15
_diffrn_reflns_limit_k_min -15
_diffrn_reflns_limit_l_max 11
_diffrn_reflns_limit_l_min -11
_diffrn_reflns_number 6433
_diffrn_reflns_theta_full 25.50
_diffrn_reflns_theta_max 25.50
_diffrn_reflns_theta_min 2.31
_exptl_absorpt_coefficient_mu 0.450
_exptl_absorpt_correction_T_max 0.9173
_exptl_absorpt_correction_T_min 0.8743
_exptl_absorpt_correction_type multi-scan
_exptl_absorpt_process_details SADABS
_exptl_crystal_density_diffrn 1.503
_exptl_crystal_density_method 'not measured'
_exptl_crystal_F_000 404
_exptl_crystal_size_max 0.28
_exptl_crystal_size_mid 0.25
_exptl_crystal_size_min 0.19
_refine_diff_density_max 0.154
_refine_diff_density_min -0.177
_refine_diff_density_rms 0.036
_refine_ls_abs_structure_details 'Flack H D (1983), Acta Cryst. A39, 876-881'
_refine_ls_abs_structure_Flack -0.01(6)
_refine_ls_extinction_method none
_refine_ls_goodness_of_fit_ref 1.046
_refine_ls_hydrogen_treatment constr
_refine_ls_matrix_type full
_refine_ls_number_parameters 228
_refine_ls_number_reflns 3179
_refine_ls_number_restraints 1
_refine_ls_restrained_S_all 1.045
_refine_ls_R_factor_all 0.0352
_refine_ls_R_factor_gt 0.0309
_refine_ls_shift/su_max 0.001
_refine_ls_shift/su_mean 0.000
_refine_ls_structure_factor_coef Fsqd
_refine_ls_weighting_details 'calc w=1/[\s^2^(Fo^2^)+(0.0324P)^2^+0.1749P] where P=(Fo^2^+2Fc^2^)/3'
_refine_ls_weighting_scheme calc
_refine_ls_wR_factor_gt 0.0687
_refine_ls_wR_factor_ref 0.0715
_reflns_number_gt 2927
_reflns_number_total 3179
_reflns_threshold_expression >2sigma(I)
_cod_data_source_file ol8013655-file003.cif
_cod_data_source_block a
_cod_depositor_comments
;
The following automatic conversions were performed:

'_symmetry_cell_setting' value 'Monoclinic' changed to 'monoclinic'
according to /home/saulius/struct/CIF-dictionaries/cif_core.dic
dictionary named 'cif_core.dic' version 2.4.1 from
2010-06-29.

'_exptl_absorpt_correction_type' value 'MULTI-SCAN'
changed to 'multi-scan' according to
/home/saulius/struct/CIF-dictionaries/cif_core.dic dictionary named
'cif_core.dic' version 2.4.1 from
2010-06-29.

'_refine_ls_hydrogen_treatment' value 'CONSTR' changed
to 'constr' according to
/home/saulius/struct/CIF-dictionaries/cif_core.dic dictionary named
'cif_core.dic' version 2.4.1 from 2010-06-29.

Automatic conversion script
Id: cif_fix_values 1715 2011-07-08 13:25:40Z adriana 
;
_cod_original_sg_symbol_H-M P2(1)
_cod_database_code 1504829

loop_
_symmetry_equiv_pos_as_xyz
'x, y, z'
'-x, y+1/2, -z'

loop_
_atom_site_label
_atom_site_type_symbol
_atom_site_fract_x
_atom_site_fract_y
_atom_site_fract_z
_atom_site_U_iso_or_equiv
_atom_site_adp_type
_atom_site_occupancy
_atom_site_symmetry_multiplicity
_atom_site_calc_flag
_atom_site_refinement_flags
S1 S 0.32426(10) 0.78579(6) 0.60520(7) 0.0501(2) Uani 1 1 d .
S2 S 0.83687(9) 0.86731(6) 0.77972(10) 0.0553(2) Uani 1 1 d .
S3 S 0.39764(9) 0.94074(5) 1.12605(7) 0.04161(17) Uani 1 1 d .
O1 O 0.2038(3) 0.8616(2) 0.5061(2) 0.0816(8) Uani 1 1 d .
O2 O 0.4334(4) 0.7202(2) 0.5462(3) 0.0870(9) Uani 1 1 d .
O3 O 0.3747(3) 1.03782(17) 1.0472(3) 0.0658(6) Uani 1 1 d .
O4 O 0.2335(3) 0.89458(18) 1.1390(2) 0.0603(6) Uani 1 1 d .
C1 C 0.2029(3) 0.7126(2) 0.6988(3) 0.0389(6) Uani 1 1 d .
C2 C 0.0620(4) 0.6406(2) 0.6370(3) 0.0514(7) Uani 1 1 d .
H2 H 0.0150 0.6274 0.5333 0.062 Uiso 1 1 calc R
C3 C -0.0067(4) 0.5889(2) 0.7340(4) 0.0517(8) Uani 1 1 d .
H3 H -0.1014 0.5398 0.6954 0.062 Uiso 1 1 calc R
C4 C 0.0628(4) 0.6089(2) 0.8877(3) 0.0444(7) Uani 1 1 d .
H4 H 0.0145 0.5730 0.9513 0.053 Uiso 1 1 calc R
C5 C 0.2044(3) 0.6823(2) 0.9488(3) 0.0408(6) Uani 1 1 d .
H5 H 0.2508 0.6956 1.0525 0.049 Uiso 1 1 calc R
C6 C 0.2748(3) 0.73513(18) 0.8523(3) 0.0318(5) Uani 1 1 d .
C7 C 0.4300(3) 0.81315(17) 0.8942(3) 0.0298(5) Uani 1 1 d .
C8 C 0.4743(3) 0.84623(19) 0.7756(3) 0.0333(5) Uani 1 1 d .
C9 C 0.6190(3) 0.91661(19) 0.7621(3) 0.0337(6) Uani 1 1 d .
C10 C 0.6027(3) 1.0189(2) 0.7217(3) 0.0361(6) Uani 1 1 d .
C11 C 0.7731(4) 1.0574(2) 0.7109(3) 0.0430(6) Uani 1 1 d .
H11 H 0.7893 1.1260 0.6870 0.052 Uiso 1 1 calc R
C12 C 0.9084(4) 0.9845(2) 0.7387(4) 0.0530(8) Uani 1 1 d .
H12 H 1.0275 0.9971 0.7358 0.064 Uiso 1 1 calc R
C13 C 0.4296(4) 1.0831(2) 0.6943(4) 0.0559(8) Uani 1 1 d .
H13A H 0.3202 1.0420 0.6427 0.084 Uiso 1 1 calc R
H13B H 0.4326 1.1422 0.6330 0.084 Uiso 1 1 calc R
H13C H 0.4249 1.1064 0.7896 0.084 Uiso 1 1 calc R
C14 C 0.5210(3) 0.85119(18) 1.0504(2) 0.0303(5) Uani 1 1 d .
C15 C 0.6890(3) 0.83080(19) 1.1554(3) 0.0362(6) Uani 1 1 d .
C16 C 0.7199(4) 0.8869(2) 1.3004(3) 0.0498(7) Uani 1 1 d .
H16 H 0.8305 0.8802 1.3839 0.060 Uiso 1 1 calc R
C17 C 0.5801(4) 0.9467(3) 1.3025(3) 0.0519(7) Uani 1 1 d .
H17 H 0.5787 0.9859 1.3849 0.062 Uiso 1 1 calc R
C18 C 0.8376(4) 0.7617(2) 1.1398(3) 0.0520(7) Uani 1 1 d .
H18A H 0.7878 0.7229 1.0471 0.078 Uiso 1 1 calc R
H18B H 0.8791 0.7146 1.2242 0.078 Uiso 1 1 calc R
H18C H 0.9420 0.8029 1.1380 0.078 Uiso 1 1 calc R

loop_
_atom_site_aniso_label
_atom_site_aniso_U_11
_atom_site_aniso_U_22
_atom_site_aniso_U_33
_atom_site_aniso_U_23
_atom_site_aniso_U_13
_atom_site_aniso_U_12
S1 0.0457(4) 0.0724(5) 0.0327(3) -0.0113(3) 0.0146(3) -0.0241(4)
S2 0.0330(3) 0.0524(4) 0.0836(5) 0.0140(4) 0.0247(3) 0.0069(3)
S3 0.0352(4) 0.0502(4) 0.0394(3) -0.0078(3) 0.0133(3) 0.0029(3)
O1 0.0680(14) 0.115(2) 0.0399(11) 0.0278(13) -0.0073(10) -0.0297(16)
O2 0.0837(16) 0.116(2) 0.0847(17) -0.0607(16) 0.0590(15) -0.0466(16)
O3 0.0760(15) 0.0493(12) 0.0725(15) 0.0058(11) 0.0269(12) 0.0203(12)
O4 0.0383(10) 0.0822(16) 0.0666(13) -0.0163(12) 0.0263(10) -0.0042(10)
C1 0.0327(13) 0.0447(15) 0.0394(14) -0.0067(11) 0.0132(11) -0.0075(11)
C2 0.0414(15) 0.0599(18) 0.0493(17) -0.0157(14) 0.0118(13) -0.0189(14)
C3 0.0416(16) 0.0443(17) 0.069(2) -0.0119(14) 0.0188(15) -0.0163(13)
C4 0.0394(14) 0.0366(15) 0.0581(19) 0.0054(13) 0.0185(14) -0.0071(12)
C5 0.0347(13) 0.0449(15) 0.0411(14) 0.0023(12) 0.0114(11) -0.0018(12)
C6 0.0219(11) 0.0315(13) 0.0403(13) -0.0007(11) 0.0090(10) 0.0016(10)
C7 0.0239(11) 0.0316(13) 0.0334(12) -0.0004(10) 0.0095(9) 0.0024(9)
C8 0.0266(11) 0.0371(14) 0.0337(12) -0.0025(11) 0.0077(10) -0.0011(10)
C9 0.0289(12) 0.0415(15) 0.0309(12) -0.0014(10) 0.0109(10) -0.0029(10)
C10 0.0319(13) 0.0445(15) 0.0317(13) -0.0005(11) 0.0108(11) -0.0023(11)
C11 0.0407(15) 0.0498(17) 0.0386(14) 0.0098(12) 0.0142(12) -0.0076(13)
C12 0.0310(14) 0.070(2) 0.0611(19) 0.0116(15) 0.0202(14) -0.0027(14)
C13 0.0447(16) 0.0519(18) 0.075(2) 0.0067(15) 0.0266(16) 0.0067(14)
C14 0.0257(11) 0.0325(13) 0.0335(12) -0.0007(10) 0.0116(10) -0.0019(10)
C15 0.0270(12) 0.0387(14) 0.0389(13) 0.0003(11) 0.0068(10) -0.0069(10)
C16 0.0402(14) 0.0651(19) 0.0339(14) -0.0017(13) 0.0005(12) -0.0088(14)
C17 0.0492(17) 0.0690(19) 0.0351(14) -0.0149(15) 0.0122(13) -0.0085(16)
C18 0.0341(14) 0.0518(18) 0.0639(19) 0.0054(14) 0.0097(13) 0.0076(13)

loop_
_atom_type_symbol
_atom_type_description
_atom_type_scat_dispersion_real
_atom_type_scat_dispersion_imag
_atom_type_scat_source
C C 0.0033 0.0016 'International Tables Vol C Tables 4.2.6.8 and 6.1.1.4'
H H 0.0000 0.0000 'International Tables Vol C Tables 4.2.6.8 and 6.1.1.4'
O O 0.0106 0.0060 'International Tables Vol C Tables 4.2.6.8 and 6.1.1.4'
S S 0.1246 0.1234 'International Tables Vol C Tables 4.2.6.8 and 6.1.1.4'

loop_
_geom_angle_atom_site_label_1
_geom_angle_atom_site_label_2
_geom_angle_atom_site_label_3
_geom_angle
O2 S1 O1 118.25(17)
O2 S1 C1 111.09(15)
O1 S1 C1 111.33(13)
O2 S1 C8 109.53(13)
O1 S1 C8 110.28(14)
C1 S1 C8 93.61(11)
C12 S2 C9 91.46(13)
O4 S3 O3 117.31(14)
O4 S3 C17 111.09(13)
O3 S3 C17 111.40(16)
O4 S3 C14 111.40(12)
O3 S3 C14 109.86(12)
C17 S3 C14 93.22(13)
C2 C1 C6 122.8(2)
C2 C1 S1 127.9(2)
C6 C1 S1 109.27(17)
C3 C2 C1 117.7(3)
C3 C2 H2 121.1
C1 C2 H2 121.1
C2 C3 C4 121.0(3)
C2 C3 H3 119.5
C4 C3 H3 119.5
C3 C4 C5 120.8(3)
C3 C4 H4 119.6
C5 C4 H4 119.6
C6 C5 C4 118.9(3)
C6 C5 H5 120.6
C4 C5 H5 120.6
C1 C6 C5 118.8(2)
C1 C6 C7 113.5(2)
C5 C6 C7 127.6(2)
C8 C7 C14 124.0(2)
C8 C7 C6 113.6(2)
C14 C7 C6 122.36(19)
C7 C8 C9 133.2(2)
C7 C8 S1 109.95(18)
C9 C8 S1 116.79(17)
C10 C9 C8 128.7(2)
C10 C9 S2 111.75(19)
C8 C9 S2 119.28(18)
C9 C10 C11 111.2(2)
C9 C10 C13 124.6(2)
C11 C10 C13 124.2(2)
C12 C11 C10 113.2(3)
C12 C11 H11 123.4
C10 C11 H11 123.4
C11 C12 S2 112.3(2)
C11 C12 H12 123.8
S2 C12 H12 123.8
C10 C13 H13A 109.5
C10 C13 H13B 109.5
H13A C13 H13B 109.5
C10 C13 H13C 109.5
H13A C13 H13C 109.5
H13B C13 H13C 109.5
C15 C14 C7 131.5(2)
C15 C14 S3 109.29(18)
C7 C14 S3 119.17(16)
C14 C15 C18 127.2(2)
C14 C15 C16 112.5(2)
C18 C15 C16 120.2(2)
C17 C16 C15 115.6(2)
C17 C16 H16 122.2
C15 C16 H16 122.2
C16 C17 S3 109.4(2)
C16 C17 H17 125.3
S3 C17 H17 125.3
C15 C18 H18A 109.5
C15 C18 H18B 109.5
H18A C18 H18B 109.5
C15 C18 H18C 109.5
H18A C18 H18C 109.5
H18B C18 H18C 109.5

loop_
_geom_bond_atom_site_label_1
_geom_bond_atom_site_label_2
_geom_bond_distance
S1 O2 1.428(3)
S1 O1 1.434(3)
S1 C1 1.759(3)
S1 C8 1.785(2)
S2 C12 1.694(3)
S2 C9 1.726(2)
S3 O4 1.426(2)
S3 O3 1.433(2)
S3 C17 1.749(3)
S3 C14 1.786(2)
C1 C2 1.380(4)
C1 C6 1.384(3)
C2 C3 1.375(4)
C2 H2 0.9300
C3 C4 1.379(4)
C3 H3 0.9300
C4 C5 1.394(4)
C4 H4 0.9300
C5 C6 1.386(3)
C5 H5 0.9300
C6 C7 1.492(3)
C7 C8 1.346(3)
C7 C14 1.472(3)
C8 C9 1.465(3)
C9 C10 1.364(4)
C10 C11 1.424(4)
C10 C13 1.497(4)
C11 C12 1.347(4)
C11 H11 0.9300
C12 H12 0.9300
C13 H13A 0.9600
C13 H13B 0.9600
C13 H13C 0.9600
C14 C15 1.335(3)
C15 C18 1.486(3)
C15 C16 1.489(4)
C16 C17 1.317(4)
C16 H16 0.9300
C17 H17 0.9300
C18 H18A 0.9600
C18 H18B 0.9600
C18 H18C 0.9600

loop_
_geom_torsion_atom_site_label_1
_geom_torsion_atom_site_label_2
_geom_torsion_atom_site_label_3
_geom_torsion_atom_site_label_4
_geom_torsion
O2 S1 C1 C2 -65.0(3)
O1 S1 C1 C2 69.1(3)
C8 S1 C1 C2 -177.5(3)
O2 S1 C1 C6 113.0(2)
O1 S1 C1 C6 -113.0(2)
C8 S1 C1 C6 0.45(19)
C6 C1 C2 C3 -0.7(4)
S1 C1 C2 C3 177.0(2)
C1 C2 C3 C4 0.2(5)
C2 C3 C4 C5 0.1(4)
C3 C4 C5 C6 0.0(4)
C2 C1 C6 C5 0.9(4)
S1 C1 C6 C5 -177.23(18)
C2 C1 C6 C7 178.3(2)
S1 C1 C6 C7 0.2(3)
C4 C5 C6 C1 -0.4(3)
C4 C5 C6 C7 -177.5(2)
C1 C6 C7 C8 -1.1(3)
C5 C6 C7 C8 176.1(2)
C1 C6 C7 C14 177.5(2)
C5 C6 C7 C14 -5.3(3)
C14 C7 C8 C9 4.8(4)
C6 C7 C8 C9 -176.6(2)
C14 C7 C8 S1 -177.21(18)
C6 C7 C8 S1 1.4(2)
O2 S1 C8 C7 -115.0(2)
O1 S1 C8 C7 113.24(18)
C1 S1 C8 C7 -1.08(19)
O2 S1 C8 C9 63.4(2)
O1 S1 C8 C9 -68.4(2)
C1 S1 C8 C9 177.25(19)
C7 C8 C9 C10 -98.6(3)
S1 C8 C9 C10 83.6(3)
C7 C8 C9 S2 88.5(3)
S1 C8 C9 S2 -89.3(2)
C12 S2 C9 C10 1.8(2)
C12 S2 C9 C8 175.8(2)
C8 C9 C10 C11 -175.5(2)
S2 C9 C10 C11 -2.2(3)
C8 C9 C10 C13 5.3(4)
S2 C9 C10 C13 178.7(2)
C9 C10 C11 C12 1.6(3)
C13 C10 C11 C12 -179.2(3)
C10 C11 C12 S2 -0.3(3)
C9 S2 C12 C11 -0.8(3)
C8 C7 C14 C15 -76.2(4)
C6 C7 C14 C15 105.4(3)
C8 C7 C14 S3 104.1(2)
C6 C7 C14 S3 -74.3(3)
O4 S3 C14 C15 -114.91(19)
O3 S3 C14 C15 113.38(19)
C17 S3 C14 C15 -0.8(2)
O4 S3 C14 C7 64.9(2)
O3 S3 C14 C7 -66.9(2)
C17 S3 C14 C7 179.0(2)
C7 C14 C15 C18 1.2(4)
S3 C14 C15 C18 -179.1(2)
C7 C14 C15 C16 -179.1(2)
S3 C14 C15 C16 0.6(3)
C14 C15 C16 C17 -0.1(4)
C18 C15 C16 C17 179.6(3)
C15 C16 C17 S3 -0.5(3)
O4 S3 C17 C16 115.1(2)
O3 S3 C17 C16 -112.1(2)
C14 S3 C17 C16 0.7(2)
